data_4118055
loop_
_publ_author_name
'Crispin Lichtenberg'
'Julien Engel'
'Thomas P. Spaniol'
'Ulli Englert'
'Gerhard Raabe'
'Jun Okuda'

_publ_contact_author_address
;
        Institute of Inorganic Chemistry
        RWTH Aachen University
        Landoltweg 1
        D-52056 Aachen
        Germany
;
_publ_contact_author_email jun.okuda@ac.rwth-aachen.de
_publ_contact_author_fax 0049-241-8092644
_publ_contact_author_name 'Jun Okuda'
_publ_contact_author_phone 0049-241-8094645
_publ_section_title
;
 Bis(allyl)zinc Revisited: Sigma versus Pi Bonding of Allyl Coordination
;
_journal_name_full 'Journal of the American Chemical Society'
_journal_page_first 9805
_journal_page_last 9811
_journal_paper_doi 10.1021/ja303480a
_journal_volume 134
_journal_year 2012
_chemical_formula_moiety 'C38 H40 O2 Zn2'
_chemical_formula_sum 'C38 H40 O2 Zn2'
_chemical_formula_weight 659.52
_chemical_name_systematic
;
 ?
;
_space_group_IT_number 15
_symmetry_cell_setting monoclinic
_symmetry_space_group_name_Hall '-C 2yc'
_symmetry_space_group_name_H-M 'C 1 2/c 1'
_atom_sites_solution_hydrogens geom
_atom_sites_solution_primary direct
_atom_sites_solution_secondary difmap
_audit_creation_method SHELXL-97
_cell_angle_alpha 90.00
_cell_angle_beta 92.520(3)
_cell_angle_gamma 90.00
_cell_formula_units_Z 4
_cell_length_a 12.555(3)
_cell_length_b 12.872(3)
_cell_length_c 19.641(4)
_cell_measurement_reflns_used 723
_cell_measurement_temperature 130(2)
_cell_measurement_theta_max 14.78
_cell_measurement_theta_min 2.46
_cell_volume 3171.1(12)
_computing_cell_refinement 'Bruker SMART (2001)'
_computing_data_collection 'Bruker SMART (2001)'
_computing_data_reduction 'Bruker SAINT+ (1999)'
_computing_molecular_graphics 'ORTEP-III (Farrugia, 1999)'
_computing_structure_refinement 'SHELXL-97 (Sheldrick, 1997)'
_computing_structure_solution 'SIR-92 (Altomare 1992)'
_diffrn_ambient_temperature 130(2)
_diffrn_measured_fraction_theta_full 0.991
_diffrn_measured_fraction_theta_max 0.991
_diffrn_measurement_device_type 'APEX Area Detector'
_diffrn_measurement_method 'omega scans'
_diffrn_radiation_monochromator 'multilayer optics'
_diffrn_radiation_source 'INCOATEC microsource'
_diffrn_radiation_type MoK\a
_diffrn_radiation_wavelength 0.71073
_diffrn_reflns_av_R_equivalents 0.1076
_diffrn_reflns_av_sigmaI/netI 0.0907
_diffrn_reflns_limit_h_max 15
_diffrn_reflns_limit_h_min -15
_diffrn_reflns_limit_k_max 16
_diffrn_reflns_limit_k_min -16
_diffrn_reflns_limit_l_max 23
_diffrn_reflns_limit_l_min -23
_diffrn_reflns_number 18766
_diffrn_reflns_theta_full 26.65
_diffrn_reflns_theta_max 26.65
_diffrn_reflns_theta_min 2.27
_exptl_absorpt_coefficient_mu 1.545
_exptl_absorpt_correction_T_max 0.9551
_exptl_absorpt_correction_T_min 0.9268
_exptl_absorpt_correction_type multi-scan
_exptl_absorpt_process_details 'Bruker SADABS'
_exptl_crystal_colour colourless
_exptl_crystal_density_diffrn 1.381
_exptl_crystal_description block
_exptl_crystal_F_000 1376
_exptl_crystal_size_max 0.05
_exptl_crystal_size_mid 0.03
_exptl_crystal_size_min 0.03
_refine_diff_density_max 0.706
_refine_diff_density_min -0.502
_refine_diff_density_rms 0.096
_refine_ls_extinction_method none
_refine_ls_goodness_of_fit_ref 1.013
_refine_ls_hydrogen_treatment constr
_refine_ls_matrix_type full
_refine_ls_number_parameters 190
_refine_ls_number_reflns 3323
_refine_ls_number_restraints 0
_refine_ls_restrained_S_all 1.013
_refine_ls_R_factor_all 0.0901
_refine_ls_R_factor_gt 0.0532
_refine_ls_shift/su_max 0.000
_refine_ls_shift/su_mean 0.000
_refine_ls_structure_factor_coef Fsqd
_refine_ls_weighting_details 'calc w=1/[\s^2^(Fo^2^)+(0.0433P)^2^+5.9618P] where P=(Fo^2^+2Fc^2^)/3'
_refine_ls_weighting_scheme calc
_refine_ls_wR_factor_gt 0.1123
_refine_ls_wR_factor_ref 0.1260
_reflns_number_gt 2286
_reflns_number_total 3323
_reflns_threshold_expression >2sigma(I)
_cod_data_source_file ja303480a_si_001_1.cif
_cod_data_source_block 3
_cod_database_code 4118055

loop_
_symmetry_equiv_pos_as_xyz
'x, y, z'
'-x, y, -z+1/2'
'x+1/2, y+1/2, z'
'-x+1/2, y+1/2, -z+1/2'
'-x, -y, -z'
'x, -y, z-1/2'
'-x+1/2, -y+1/2, -z'
'x+1/2, -y+1/2, z-1/2'

loop_
_atom_site_label
_atom_site_type_symbol
_atom_site_fract_x
_atom_site_fract_y
_atom_site_fract_z
_atom_site_U_iso_or_equiv
_atom_site_adp_type
_atom_site_occupancy
_atom_site_symmetry_multiplicity
_atom_site_calc_flag
_atom_site_refinement_flags
Zn1 Zn -0.06720(4) 0.09372(3) -0.01288(2) 0.02459(17) Uani 1 1 d .
O1 O -0.0293(2) -0.03697(19) -0.06001(12) 0.0210(6) Uani 1 1 d .
C1 C -0.1104(4) 0.2348(3) -0.0425(2) 0.0354(11) Uani 1 1 d .
H1A H -0.1707 0.2291 -0.0764 0.043 Uiso 1 1 calc R
H1B H -0.1360 0.2732 -0.0027 0.043 Uiso 1 1 calc R
C2 C -0.0237(4) 0.2955(4) -0.0728(3) 0.0475(13) Uani 1 1 d .
H2 H 0.0262 0.3256 -0.0408 0.057 Uiso 1 1 calc R
C3 C -0.0060(5) 0.3135(4) -0.1354(3) 0.0566(15) Uani 1 1 d .
H3A H -0.0525 0.2860 -0.1703 0.068 Uiso 1 1 calc R
H3B H 0.0536 0.3544 -0.1469 0.068 Uiso 1 1 calc R
C4 C -0.1049(3) -0.1015(3) -0.09637(19) 0.0237(8) Uani 1 1 d .
C5 C -0.1961(3) -0.1248(3) -0.0484(2) 0.0268(9) Uani 1 1 d .
H5A H -0.2509 -0.1676 -0.0730 0.032 Uiso 1 1 calc R
H5B H -0.1676 -0.1654 -0.0089 0.032 Uiso 1 1 calc R
C6 C -0.2469(3) -0.0271(3) -0.0234(2) 0.0314(10) Uani 1 1 d .
H6 H -0.2909 0.0112 -0.0550 0.038 Uiso 1 1 calc R
C7 C -0.2350(3) 0.0097(4) 0.0395(2) 0.0339(10) Uani 1 1 d .
H7A H -0.1916 -0.0264 0.0725 0.041 Uiso 1 1 calc R
H7B H -0.2697 0.0722 0.0515 0.041 Uiso 1 1 calc R
C8 C -0.1468(3) -0.0467(3) -0.16132(19) 0.0250(9) Uani 1 1 d .
C9 C -0.2269(3) -0.0922(4) -0.2023(2) 0.0351(10) Uani 1 1 d .
H9 H -0.2544 -0.1580 -0.1900 0.042 Uiso 1 1 calc R
C10 C -0.2674(4) -0.0440(4) -0.2606(2) 0.0431(13) Uani 1 1 d .
H10 H -0.3223 -0.0765 -0.2878 0.052 Uiso 1 1 calc R
C11 C -0.2284(4) 0.0507(4) -0.2791(2) 0.0467(13) Uani 1 1 d .
H11 H -0.2576 0.0849 -0.3186 0.056 Uiso 1 1 calc R
C12 C -0.1480(4) 0.0959(4) -0.2413(2) 0.0401(11) Uani 1 1 d .
H12 H -0.1192 0.1603 -0.2552 0.048 Uiso 1 1 calc R
C13 C -0.1076(4) 0.0478(4) -0.1817(2) 0.0324(10) Uani 1 1 d .
H13 H -0.0524 0.0807 -0.1550 0.039 Uiso 1 1 calc R
C14 C -0.0459(3) -0.2004(3) -0.1175(2) 0.0246(9) Uani 1 1 d .
C15 C -0.0785(3) -0.2994(3) -0.1016(2) 0.0308(10) Uani 1 1 d .
H15 H -0.1412 -0.3087 -0.0770 0.037 Uiso 1 1 calc R
C16 C -0.0211(4) -0.3854(3) -0.1211(2) 0.0368(11) Uani 1 1 d .
H16 H -0.0438 -0.4530 -0.1089 0.044 Uiso 1 1 calc R
C17 C 0.0674(4) -0.3737(3) -0.1577(2) 0.0365(11) Uani 1 1 d .
H17 H 0.1058 -0.4329 -0.1719 0.044 Uiso 1 1 calc R
C18 C 0.1014(4) -0.2743(4) -0.1741(2) 0.0393(11) Uani 1 1 d .
H18 H 0.1642 -0.2655 -0.1988 0.047 Uiso 1 1 calc R
C19 C 0.0447(3) -0.1891(3) -0.1548(2) 0.0331(10) Uani 1 1 d .
H19 H 0.0677 -0.1216 -0.1670 0.040 Uiso 1 1 calc R

loop_
_atom_site_aniso_label
_atom_site_aniso_U_11
_atom_site_aniso_U_22
_atom_site_aniso_U_33
_atom_site_aniso_U_23
_atom_site_aniso_U_13
_atom_site_aniso_U_12
Zn1 0.0287(3) 0.0186(2) 0.0263(3) -0.0001(2) -0.00171(18) 0.0053(2)
O1 0.0245(14) 0.0177(14) 0.0207(14) -0.0028(11) -0.0017(11) 0.0040(11)
C1 0.041(3) 0.025(2) 0.040(3) 0.001(2) -0.003(2) 0.005(2)
C2 0.056(3) 0.034(3) 0.053(3) 0.008(2) 0.003(3) 0.012(2)
C3 0.062(4) 0.035(3) 0.073(4) 0.012(3) 0.013(3) 0.006(3)
C4 0.026(2) 0.023(2) 0.022(2) -0.0057(17) -0.0016(16) 0.0015(17)
C5 0.027(2) 0.022(2) 0.032(2) -0.0009(17) 0.0058(18) -0.0005(17)
C6 0.025(2) 0.035(3) 0.035(3) 0.006(2) 0.0087(18) 0.0023(19)
C7 0.035(3) 0.037(3) 0.030(2) 0.000(2) 0.010(2) 0.004(2)
C8 0.023(2) 0.030(2) 0.022(2) -0.0034(17) 0.0001(16) 0.0098(18)
C9 0.032(2) 0.043(3) 0.030(2) -0.008(2) -0.0040(18) 0.003(2)
C10 0.036(3) 0.062(3) 0.030(3) -0.018(2) -0.013(2) 0.011(2)
C11 0.056(3) 0.062(3) 0.022(2) -0.003(2) -0.003(2) 0.030(3)
C12 0.051(3) 0.041(3) 0.029(2) 0.004(2) 0.005(2) 0.016(2)
C13 0.038(3) 0.039(3) 0.020(2) 0.0003(19) 0.0020(19) 0.007(2)
C14 0.025(2) 0.023(2) 0.025(2) -0.0050(17) -0.0027(17) 0.0018(17)
C15 0.028(2) 0.025(2) 0.039(3) -0.0045(19) -0.0002(19) -0.0046(18)
C16 0.044(3) 0.021(2) 0.045(3) -0.0047(19) -0.004(2) 0.0012(19)
C17 0.045(3) 0.032(3) 0.033(3) -0.0066(19) 0.000(2) 0.016(2)
C18 0.042(3) 0.040(3) 0.037(3) 0.001(2) 0.009(2) 0.012(2)
C19 0.038(3) 0.025(2) 0.037(3) 0.0042(19) 0.008(2) 0.0069(19)

loop_
_atom_type_symbol
_atom_type_description
_atom_type_scat_dispersion_real
_atom_type_scat_dispersion_imag
_atom_type_scat_source
C C 0.0030 0.0020 'International Tables Vol C Tables 4.2.6.8 and 6.1.1.4'
H H 0.0000 0.0000 'International Tables Vol C Tables 4.2.6.8 and 6.1.1.4'
O O 0.0110 0.0060 'International Tables Vol C Tables 4.2.6.8 and 6.1.1.4'
Zn Zn 0.2840 1.4300 'International Tables Vol C Tables 4.2.6.8 and 6.1.1.4'

loop_
_geom_angle_atom_site_label_1
_geom_angle_atom_site_label_2
_geom_angle_atom_site_label_3
_geom_angle
_geom_angle_site_symmetry_1
_geom_angle_site_symmetry_3
O1 Zn1 C1 134.84(15) 5 .
O1 Zn1 O1 82.70(11) 5 .
C1 Zn1 O1 135.16(16) . .
O1 Zn1 Zn1 41.52(7) 5 5
C1 Zn1 Zn1 160.38(14) . 5
O1 Zn1 Zn1 41.18(7) . 5
C4 O1 Zn1 121.4(2) . 5
C4 O1 Zn1 123.9(2) . .
Zn1 O1 Zn1 97.30(11) 5 .
C2 C1 Zn1 113.9(3) . .
C2 C1 H1A 108.8 . .
Zn1 C1 H1A 108.8 . .
C2 C1 H1B 108.8 . .
Zn1 C1 H1B 108.8 . .
H1A C1 H1B 107.7 . .
C3 C2 C1 129.8(6) . .
C3 C2 H2 115.1 . .
C1 C2 H2 115.1 . .
C2 C3 H3A 120.0 . .
C2 C3 H3B 120.0 . .
H3A C3 H3B 120.0 . .
O1 C4 C8 110.2(3) . .
O1 C4 C14 107.4(3) . .
C8 C4 C14 107.9(3) . .
O1 C4 C5 107.6(3) . .
C8 C4 C5 111.2(3) . .
C14 C4 C5 112.5(3) . .
C6 C5 C4 111.9(3) . .
C6 C5 H5A 109.2 . .
C4 C5 H5A 109.2 . .
C6 C5 H5B 109.2 . .
C4 C5 H5B 109.2 . .
H5A C5 H5B 107.9 . .
C7 C6 C5 124.9(4) . .
C7 C6 H6 117.6 . .
C5 C6 H6 117.6 . .
C6 C7 H7A 120.0 . .
C6 C7 H7B 120.0 . .
H7A C7 H7B 120.0 . .
C13 C8 C9 117.5(4) . .
C13 C8 C4 122.3(4) . .
C9 C8 C4 120.2(4) . .
C10 C9 C8 121.5(5) . .
C10 C9 H9 119.2 . .
C8 C9 H9 119.2 . .
C11 C10 C9 119.8(4) . .
C11 C10 H10 120.1 . .
C9 C10 H10 120.1 . .
C12 C11 C10 120.1(5) . .
C12 C11 H11 119.9 . .
C10 C11 H11 119.9 . .
C11 C12 C13 120.2(5) . .
C11 C12 H12 119.9 . .
C13 C12 H12 119.9 . .
C8 C13 C12 120.8(4) . .
C8 C13 H13 119.6 . .
C12 C13 H13 119.6 . .
C15 C14 C19 118.3(4) . .
C15 C14 C4 123.5(4) . .
C19 C14 C4 118.1(3) . .
C14 C15 C16 120.9(4) . .
C14 C15 H15 119.6 . .
C16 C15 H15 119.6 . .
C17 C16 C15 120.4(4) . .
C17 C16 H16 119.8 . .
C15 C16 H16 119.8 . .
C16 C17 C18 119.4(4) . .
C16 C17 H17 120.3 . .
C18 C17 H17 120.3 . .
C19 C18 C17 120.2(4) . .
C19 C18 H18 119.9 . .
C17 C18 H18 119.9 . .
C18 C19 C14 120.7(4) . .
C18 C19 H19 119.7 . .
C14 C19 H19 119.7 . .

loop_
_geom_bond_atom_site_label_1
_geom_bond_atom_site_label_2
_geom_bond_distance
_geom_bond_site_symmetry_2
Zn1 O1 1.975(2) 5
Zn1 C1 1.975(4) .
Zn1 O1 1.988(2) .
Zn1 Zn1 2.9747(10) 5
O1 C4 1.428(4) .
O1 Zn1 1.975(2) 5
C1 C2 1.485(7) .
C1 H1A 0.9900 .
C1 H1B 0.9900 .
C2 C3 1.280(7) .
C2 H2 0.9500 .
C3 H3A 0.9500 .
C3 H3B 0.9500 .
C4 C8 1.530(5) .
C4 C14 1.539(5) .
C4 C5 1.543(5) .
C5 C6 1.503(6) .
C5 H5A 0.9900 .
C5 H5B 0.9900 .
C6 C7 1.325(6) .
C6 H6 0.9500 .
C7 H7A 0.9500 .
C7 H7B 0.9500 .
C8 C13 1.379(6) .
C8 C9 1.390(6) .
C9 C10 1.379(6) .
C9 H9 0.9500 .
C10 C11 1.370(7) .
C10 H10 0.9500 .
C11 C12 1.357(7) .
C11 H11 0.9500 .
C12 C13 1.399(6) .
C12 H12 0.9500 .
C13 H13 0.9500 .
C14 C15 1.378(6) .
C14 C19 1.388(6) .
C15 C16 1.384(6) .
C15 H15 0.9500 .
C16 C17 1.358(6) .
C16 H16 0.9500 .
C17 C18 1.391(6) .
C17 H17 0.9500 .
C18 C19 1.371(6) .
C18 H18 0.9500 .
C19 H19 0.9500 .

loop_
_geom_torsion_atom_site_label_1
_geom_torsion_atom_site_label_2
_geom_torsion_atom_site_label_3
_geom_torsion_atom_site_label_4
_geom_torsion
_geom_torsion_site_symmetry_1
_geom_torsion_site_symmetry_4
O1 Zn1 O1 C4 135.9(3) 5 .
C1 Zn1 O1 C4 -72.5(3) . .
Zn1 Zn1 O1 C4 135.9(3) 5 .
O1 Zn1 O1 Zn1 0.0 5 5
C1 Zn1 O1 Zn1 151.6(2) . 5
O1 Zn1 C1 C2 68.5(4) 5 .
O1 Zn1 C1 C2 -69.8(4) . .
Zn1 Zn1 C1 C2 -0.7(7) 5 .
Zn1 C1 C2 C3 100.9(6) . .
Zn1 O1 C4 C8 -164.6(2) 5 .
Zn1 O1 C4 C8 69.4(4) . .
Zn1 O1 C4 C14 -47.3(4) 5 .
Zn1 O1 C4 C14 -173.3(2) . .
Zn1 O1 C4 C5 74.0(3) 5 .
Zn1 O1 C4 C5 -52.0(4) . .
O1 C4 C5 C6 57.1(4) . .
C8 C4 C5 C6 -63.7(4) . .
C14 C4 C5 C6 175.1(3) . .
C4 C5 C6 C7 -107.5(5) . .
O1 C4 C8 C13 4.7(5) . .
C14 C4 C8 C13 -112.3(4) . .
C5 C4 C8 C13 124.0(4) . .
O1 C4 C8 C9 -175.6(3) . .
C14 C4 C8 C9 67.5(5) . .
C5 C4 C8 C9 -56.3(5) . .
C13 C8 C9 C10 -1.3(6) . .
C4 C8 C9 C10 179.0(4) . .
C8 C9 C10 C11 0.1(7) . .
C9 C10 C11 C12 1.8(7) . .
C10 C11 C12 C13 -2.5(7) . .
C9 C8 C13 C12 0.5(6) . .
C4 C8 C13 C12 -179.7(4) . .
C11 C12 C13 C8 1.3(6) . .
O1 C4 C14 C15 125.0(4) . .
C8 C4 C14 C15 -116.2(4) . .
C5 C4 C14 C15 6.8(5) . .
O1 C4 C14 C19 -55.2(4) . .
C8 C4 C14 C19 63.6(4) . .
C5 C4 C14 C19 -173.4(4) . .
C19 C14 C15 C16 1.3(6) . .
C4 C14 C15 C16 -178.9(4) . .
C14 C15 C16 C17 -1.4(7) . .
C15 C16 C17 C18 1.4(7) . .
C16 C17 C18 C19 -1.4(7) . .
C17 C18 C19 C14 1.3(7) . .
C15 C14 C19 C18 -1.2(6) . .
C4 C14 C19 C18 179.0(4) . .
